data_2235346
loop_
_publ_author_name
'Chen, Ling'

_publ_section_title
;
 <i>catena</i>-Poly[[(1,10-phenanthroline)zinc]-\m-3-[3-(carboxylatomethoxy)phenyl]acrylato]
;
_journal_coeditor_code BG2464
_journal_issue 7
_journal_name_full 'Acta Crystallographica Section E'
_journal_page_first m882
_journal_paper_doi 10.1107/S1600536812024610
_journal_volume 68
_journal_year 2012
_chemical_formula_iupac '[Zn (C11 H8 O5) (C12 H8 N2)]'
_chemical_formula_moiety 'C23 H16 N2 O5 Zn'
_chemical_formula_sum 'C23 H16 N2 O5 Zn'
_chemical_formula_weight 465.75
_chemical_name_systematic
;
<i>catena</i>-Poly[[(1,10-phenanthroline)zinc]-
\m-3-[3-(carboxylatomethoxy)phenyl]acrylato]
;
_space_group_IT_number 14
_symmetry_cell_setting monoclinic
_symmetry_space_group_name_Hall '-P 2ybc'
_symmetry_space_group_name_H-M 'P 1 21/c 1'
_atom_sites_solution_hydrogens geom
_atom_sites_solution_primary direct
_atom_sites_solution_secondary difmap
_audit_creation_method SHELXL-97
_cell_angle_alpha 90.00
_cell_angle_beta 127.347(2)
_cell_angle_gamma 90.00
_cell_formula_units_Z 4
_cell_length_a 10.2744(4)
_cell_length_b 14.9979(6)
_cell_length_c 15.9060(6)
_cell_measurement_reflns_used 9958
_cell_measurement_temperature 296(2)
_cell_measurement_theta_max 25.00
_cell_measurement_theta_min 2.11
_cell_volume 1948.51(14)
_computing_cell_refinement 'SAINT (Bruker, 2006)'
_computing_data_collection 'APEX2 (Bruker, 2006)'
_computing_data_reduction 'SAINT (Bruker, 2006)'
_computing_molecular_graphics 'DIAMOND (Brandenburg, 1999)'
_computing_publication_material 'SHELXTL (Sheldrick, 2008)'
_computing_structure_refinement 'SHELXL97 (Sheldrick, 2008)'
_computing_structure_solution 'SHELXS97 (Sheldrick, 2008)'
_diffrn_ambient_temperature 296(2)
_diffrn_measured_fraction_theta_full 0.999
_diffrn_measured_fraction_theta_max 0.999
_diffrn_measurement_device_type 'Bruker APEXII area-detector'
_diffrn_measurement_method '\w scans'
_diffrn_radiation_monochromator graphite
_diffrn_radiation_source 'fine-focus sealed tube'
_diffrn_radiation_type MoK\a
_diffrn_radiation_wavelength 0.71073
_diffrn_reflns_av_R_equivalents 0.0222
_diffrn_reflns_av_sigmaI/netI 0.0120
_diffrn_reflns_limit_h_max 12
_diffrn_reflns_limit_h_min -12
_diffrn_reflns_limit_k_max 17
_diffrn_reflns_limit_k_min -17
_diffrn_reflns_limit_l_max 18
_diffrn_reflns_limit_l_min -18
_diffrn_reflns_number 26006
_diffrn_reflns_theta_full 25.00
_diffrn_reflns_theta_max 25.00
_diffrn_reflns_theta_min 2.11
_diffrn_standards_decay_% 0
_exptl_absorpt_coefficient_mu 1.301
_exptl_absorpt_correction_T_max 0.71
_exptl_absorpt_correction_T_min 0.56
_exptl_absorpt_correction_type multi-scan
_exptl_absorpt_process_details '(SADABS; Sheldrick, 1996)'
_exptl_crystal_colour colourless
_exptl_crystal_density_diffrn 1.588
_exptl_crystal_density_method 'not measured'
_exptl_crystal_description prism
_exptl_crystal_F_000 952
_exptl_crystal_size_max .46
_exptl_crystal_size_mid .42
_exptl_crystal_size_min .26
_refine_diff_density_max 0.218
_refine_diff_density_min -0.351
_refine_ls_extinction_method none
_refine_ls_goodness_of_fit_ref 1.019
_refine_ls_hydrogen_treatment constr
_refine_ls_matrix_type full
_refine_ls_number_parameters 280
_refine_ls_number_reflns 3430
_refine_ls_number_restraints 0
_refine_ls_restrained_S_all 1.019
_refine_ls_R_factor_gt 0.0232
_refine_ls_shift/su_max 0.001
_refine_ls_shift/su_mean 0.000
_refine_ls_structure_factor_coef Fsqd
_refine_ls_weighting_details 'calc w=1/[\s^2^(Fo^2^)+(0.0426P)^2^+0.5701P] where P=(Fo^2^+2Fc^2^)/3'
_refine_ls_weighting_scheme calc
_refine_ls_wR_factor_gt 0.0666
_refine_ls_wR_factor_ref 0.0704
_reflns_number_gt 2980
_reflns_number_total 3430
_reflns_threshold_expression I>2\s(I)
_cod_data_source_file bg2464.cif
_cod_data_source_block I
_cod_original_cell_volume 1948.51(13)
_cod_original_sg_symbol_H-M 'P 21/c'
_cod_database_code 2235346
_cod_database_fobs_code 2235346

loop_
_symmetry_equiv_pos_as_xyz
'x, y, z'
'-x, y+1/2, -z+1/2'
'-x, -y, -z'
'x, -y-1/2, z-1/2'

loop_
_atom_site_type_symbol
_atom_site_label
_atom_site_fract_x
_atom_site_fract_y
_atom_site_fract_z
_atom_site_U_iso_or_equiv
_atom_site_adp_type
_atom_site_calc_flag
_atom_site_refinement_flags
_atom_site_occupancy
_atom_site_symmetry_multiplicity
Zn Zn1 -0.30637(2) -0.253939(12) 0.368035(16) 0.03728(9) Uani d . 1 1
O O1 -0.33062(15) 0.25494(8) 0.04670(10) 0.0419(3) Uani d . 1 1
O O2 -0.36123(19) -0.15717(9) 0.26359(11) 0.0591(4) Uani d . 1 1
O O3 -0.13946(19) -0.12441(9) 0.42086(11) 0.0567(4) Uani d . 1 1
O O4 -0.66285(17) 0.13485(10) 0.00573(12) 0.0591(4) Uani d . 1 1
O O5 -0.56836(17) 0.26740(9) 0.07863(12) 0.0482(3) Uani d . 1 1
N N1 -0.41141(18) -0.35805(9) 0.25550(12) 0.0408(3) Uani d . 1 1
N N2 -0.10093(17) -0.33092(9) 0.42815(12) 0.0373(3) Uani d . 1 1
C C1 -0.20554(19) 0.21845(11) 0.14171(12) 0.0320(3) Uani d . 1 1
C C2 -0.22189(19) 0.14486(10) 0.18669(13) 0.0335(4) Uani d . 1 1
H H2A -0.3230 0.1168 0.1518 0.040 Uiso calc R 1 1
C C3 -0.0880(2) 0.11214(11) 0.28402(13) 0.0353(4) Uani d . 1 1
C C4 0.0613(2) 0.15579(13) 0.33550(14) 0.0442(4) Uani d . 1 1
H H4A 0.1511 0.1361 0.4015 0.053 Uiso calc R 1 1
C C5 0.0764(2) 0.22891(13) 0.28838(15) 0.0449(4) Uani d . 1 1
H H5A 0.1773 0.2571 0.3227 0.054 Uiso calc R 1 1
C C6 -0.0547(2) 0.26020(11) 0.19240(15) 0.0377(4) Uani d . 1 1
H H6A -0.0429 0.3089 0.1614 0.045 Uiso calc R 1 1
C C7 -0.1050(2) 0.03192(12) 0.32975(14) 0.0412(4) Uani d . 1 1
H H7A -0.0254 0.0223 0.4017 0.049 Uiso calc R 1 1
C C8 -0.2224(3) -0.02701(12) 0.27791(15) 0.0473(5) Uani d . 1 1
H H8A -0.3011 -0.0182 0.2056 0.057 Uiso calc R 1 1
C C9 -0.2398(3) -0.10691(12) 0.32551(15) 0.0457(4) Uani d . 1 1
C C10 -0.4780(2) 0.20433(14) -0.01510(13) 0.0433(4) Uani d . 1 1
H H10A -0.4506 0.1438 -0.0206 0.052 Uiso calc R 1 1
H H10B -0.5465 0.2291 -0.0859 0.052 Uiso calc R 1 1
C C11 -0.5770(2) 0.20077(12) 0.02659(13) 0.0386(4) Uani d . 1 1
C C12 -0.5648(2) -0.37041(13) 0.17056(16) 0.0511(5) Uani d . 1 1
H H12A -0.6440 -0.3295 0.1562 0.061 Uiso calc R 1 1
C C13 -0.6122(3) -0.44236(15) 0.10171(17) 0.0602(6) Uani d . 1 1
H H13A -0.7209 -0.4489 0.0429 0.072 Uiso calc R 1 1
C C14 -0.4975(3) -0.50280(14) 0.12172(17) 0.0583(5) Uani d . 1 1
H H14A -0.5279 -0.5515 0.0771 0.070 Uiso calc R 1 1
C C15 -0.3334(3) -0.49139(12) 0.20977(16) 0.0486(5) Uani d . 1 1
C C16 -0.2961(2) -0.41737(11) 0.27537(14) 0.0382(4) Uani d . 1 1
C C17 -0.2041(3) -0.55048(13) 0.23654(19) 0.0583(6) Uani d . 1 1
H H17A -0.2280 -0.5997 0.1938 0.070 Uiso calc R 1 1
C C18 -0.0487(3) -0.53644(13) 0.32207(19) 0.0564(6) Uani d . 1 1
H H18A 0.0330 -0.5756 0.3367 0.068 Uiso calc R 1 1
C C19 -0.0068(2) -0.46234(12) 0.39092(16) 0.0447(4) Uani d . 1 1
C C20 -0.1308(2) -0.40297(11) 0.36709(14) 0.0369(4) Uani d . 1 1
C C21 0.1518(2) -0.44575(13) 0.48294(17) 0.0506(5) Uani d . 1 1
H H21A 0.2373 -0.4837 0.5020 0.061 Uiso calc R 1 1
C C22 0.1806(2) -0.37366(14) 0.54458(16) 0.0503(5) Uani d . 1 1
H H22A 0.2852 -0.3625 0.6061 0.060 Uiso calc R 1 1
C C23 0.0510(2) -0.31708(12) 0.51406(15) 0.0443(4) Uani d . 1 1
H H23A 0.0720 -0.2675 0.5557 0.053 Uiso calc R 1 1

loop_
_atom_site_aniso_label
_atom_site_aniso_U_11
_atom_site_aniso_U_22
_atom_site_aniso_U_33
_atom_site_aniso_U_12
_atom_site_aniso_U_13
_atom_site_aniso_U_23
Zn1 0.04366(15) 0.02930(13) 0.04777(15) 0.00345(7) 0.03236(12) 0.00291(8)
O1 0.0319(6) 0.0483(8) 0.0439(7) 0.0026(5) 0.0221(6) 0.0141(5)
O2 0.0862(11) 0.0392(7) 0.0518(8) -0.0111(7) 0.0418(8) 0.0017(6)
O3 0.0772(9) 0.0435(8) 0.0504(8) 0.0091(7) 0.0393(8) 0.0136(6)
O4 0.0534(8) 0.0638(9) 0.0682(9) -0.0194(7) 0.0411(7) -0.0084(7)
O5 0.0560(8) 0.0423(7) 0.0640(9) 0.0012(6) 0.0456(8) 0.0041(6)
N1 0.0480(9) 0.0336(7) 0.0481(9) -0.0012(6) 0.0330(8) 0.0024(6)
N2 0.0435(8) 0.0309(7) 0.0492(9) 0.0005(6) 0.0342(8) 0.0025(6)
C1 0.0317(9) 0.0319(8) 0.0352(9) 0.0016(6) 0.0217(8) -0.0012(7)
C2 0.0284(8) 0.0327(8) 0.0368(9) -0.0036(6) 0.0184(7) -0.0016(7)
C3 0.0363(9) 0.0358(9) 0.0343(9) 0.0028(7) 0.0217(8) -0.0015(7)
C4 0.0329(9) 0.0543(11) 0.0327(9) 0.0013(8) 0.0132(8) -0.0043(8)
C5 0.0327(9) 0.0508(10) 0.0453(11) -0.0119(8) 0.0205(9) -0.0131(8)
C6 0.0390(10) 0.0334(9) 0.0477(11) -0.0064(7) 0.0300(9) -0.0061(7)
C7 0.0447(10) 0.0411(10) 0.0382(9) 0.0121(8) 0.0254(8) 0.0091(8)
C8 0.0663(12) 0.0362(9) 0.0389(10) 0.0006(9) 0.0316(10) 0.0053(8)
C9 0.0702(13) 0.0329(9) 0.0505(12) 0.0086(9) 0.0452(11) 0.0040(8)
C10 0.0311(9) 0.0620(12) 0.0338(9) 0.0001(8) 0.0182(8) 0.0049(8)
C11 0.0306(8) 0.0460(10) 0.0341(9) 0.0058(8) 0.0170(8) 0.0110(8)
C12 0.0493(11) 0.0481(11) 0.0543(12) -0.0018(9) 0.0305(10) 0.0058(9)
C13 0.0628(13) 0.0589(13) 0.0528(12) -0.0191(11) 0.0319(11) -0.0051(10)
C14 0.0806(15) 0.0440(11) 0.0616(13) -0.0192(11) 0.0491(13) -0.0127(10)
C15 0.0738(14) 0.0333(9) 0.0597(12) -0.0089(9) 0.0514(12) -0.0034(8)
C16 0.0541(11) 0.0273(8) 0.0509(10) -0.0009(7) 0.0410(9) 0.0031(7)
C17 0.0897(17) 0.0348(10) 0.0808(16) -0.0005(10) 0.0675(15) -0.0061(10)
C18 0.0836(16) 0.0334(10) 0.0880(16) 0.0105(10) 0.0708(15) 0.0066(10)
C19 0.0605(12) 0.0332(9) 0.0658(12) 0.0073(8) 0.0516(11) 0.0114(8)
C20 0.0501(10) 0.0272(8) 0.0509(10) 0.0006(7) 0.0398(9) 0.0049(7)
C21 0.0528(11) 0.0457(11) 0.0734(14) 0.0138(9) 0.0488(11) 0.0213(10)
C22 0.0436(10) 0.0563(12) 0.0571(12) 0.0029(9) 0.0336(10) 0.0148(10)
C23 0.0491(11) 0.0414(10) 0.0514(11) -0.0023(8) 0.0352(10) 0.0019(8)

loop_
_atom_type_symbol
_atom_type_description
_atom_type_scat_dispersion_real
_atom_type_scat_dispersion_imag
_atom_type_scat_source
C C 0.0033 0.0016 'International Tables Vol C Tables 4.2.6.8 and 6.1.1.4'
H H 0.0000 0.0000 'International Tables Vol C Tables 4.2.6.8 and 6.1.1.4'
N N 0.0061 0.0033 'International Tables Vol C Tables 4.2.6.8 and 6.1.1.4'
O O 0.0106 0.0060 'International Tables Vol C Tables 4.2.6.8 and 6.1.1.4'
Zn Zn 0.2839 1.4301 'International Tables Vol C Tables 4.2.6.8 and 6.1.1.4'

loop_
_geom_angle_atom_site_label_1
_geom_angle_atom_site_label_2
_geom_angle_atom_site_label_3
_geom_angle_site_symmetry_1
_geom_angle_site_symmetry_3
_geom_angle
O5 Zn1 O2 2_445 . 108.22(6)
O5 Zn1 N2 2_445 . 130.55(6)
O2 Zn1 N2 . . 118.81(6)
O5 Zn1 N1 2_445 . 110.93(6)
O2 Zn1 N1 . . 95.18(6)
N2 Zn1 N1 . . 80.34(6)
O5 Zn1 O3 2_445 . 103.69(5)
O2 Zn1 O3 . . 58.93(5)
N2 Zn1 O3 . . 88.72(5)
N1 Zn1 O3 . . 142.20(5)
O5 Zn1 C9 2_445 . 109.35(6)
O2 Zn1 C9 . . 29.86(6)
N2 Zn1 C9 . . 104.25(6)
N1 Zn1 C9 . . 120.11(6)
O3 Zn1 C9 . . 29.10(6)
C1 O1 C10 . . 116.18(13)
C9 O2 Zn1 . . 97.87(11)
C9 O3 Zn1 . . 81.63(12)
C11 O5 Zn1 . 2_455 110.61(11)
C12 N1 C16 . . 118.40(16)
C12 N1 Zn1 . . 130.30(13)
C16 N1 Zn1 . . 111.24(12)
C23 N2 C20 . . 118.40(15)
C23 N2 Zn1 . . 128.60(12)
C20 N2 Zn1 . . 112.97(11)
O1 C1 C2 . . 124.29(14)
O1 C1 C6 . . 115.46(15)
C2 C1 C6 . . 120.24(15)
C1 C2 C3 . . 120.56(15)
C1 C2 H2A . . 119.7
C3 C2 H2A . . 119.7
C4 C3 C2 . . 118.79(16)
C4 C3 C7 . . 120.96(16)
C2 C3 C7 . . 120.24(15)
C3 C4 C5 . . 119.93(16)
C3 C4 H4A . . 120.0
C5 C4 H4A . . 120.0
C6 C5 C4 . . 121.12(17)
C6 C5 H5A . . 119.4
C4 C5 H5A . . 119.4
C5 C6 C1 . . 119.32(17)
C5 C6 H6A . . 120.3
C1 C6 H6A . . 120.3
C8 C7 C3 . . 125.61(17)
C8 C7 H7A . . 117.2
C3 C7 H7A . . 117.2
C7 C8 C9 . . 125.05(18)
C7 C8 H8A . . 117.5
C9 C8 H8A . . 117.5
O3 C9 O2 . . 121.44(17)
O3 C9 C8 . . 121.79(19)
O2 C9 C8 . . 116.76(17)
O3 C9 Zn1 . . 69.26(10)
O2 C9 Zn1 . . 52.27(9)
C8 C9 Zn1 . . 168.31(14)
O1 C10 C11 . . 115.57(15)
O1 C10 H10A . . 108.4
C11 C10 H10A . . 108.4
O1 C10 H10B . . 108.4
C11 C10 H10B . . 108.4
H10A C10 H10B . . 107.4
O4 C11 O5 . . 124.43(17)
O4 C11 C10 . . 118.21(17)
O5 C11 C10 . . 117.33(16)
N1 C12 C13 . . 122.7(2)
N1 C12 H12A . . 118.7
C13 C12 H12A . . 118.7
C14 C13 C12 . . 119.3(2)
C14 C13 H13A . . 120.3
C12 C13 H13A . . 120.3
C13 C14 C15 . . 119.82(19)
C13 C14 H14A . . 120.1
C15 C14 H14A . . 120.1
C14 C15 C16 . . 117.25(19)
C14 C15 C17 . . 123.94(19)
C16 C15 C17 . . 118.80(19)
N1 C16 C15 . . 122.52(17)
N1 C16 C20 . . 117.81(15)
C15 C16 C20 . . 119.67(16)
C18 C17 C15 . . 121.51(19)
C18 C17 H17A . . 119.2
C15 C17 H17A . . 119.2
C17 C18 C19 . . 121.12(19)
C17 C18 H18A . . 119.4
C19 C18 H18A . . 119.4
C21 C19 C20 . . 117.30(17)
C21 C19 C18 . . 123.79(18)
C20 C19 C18 . . 118.90(19)
N2 C20 C19 . . 122.48(17)
N2 C20 C16 . . 117.53(15)
C19 C20 C16 . . 119.99(16)
C22 C21 C19 . . 119.86(17)
C22 C21 H21A . . 120.1
C19 C21 H21A . . 120.1
C21 C22 C23 . . 119.14(19)
C21 C22 H22A . . 120.4
C23 C22 H22A . . 120.4
N2 C23 C22 . . 122.81(18)
N2 C23 H23A . . 118.6
C22 C23 H23A . . 118.6

loop_
_geom_bond_atom_site_label_1
_geom_bond_atom_site_label_2
_geom_bond_site_symmetry_2
_geom_bond_distance
Zn1 O5 2_445 1.9502(13)
Zn1 O2 . 2.0119(13)
Zn1 N2 . 2.0626(14)
Zn1 N1 . 2.1126(15)
Zn1 O3 . 2.3818(15)
Zn1 C9 . 2.5197(19)
O1 C1 . 1.371(2)
O1 C10 . 1.425(2)
O2 C9 . 1.266(2)
O3 C9 . 1.239(2)
O4 C11 . 1.229(2)
O5 C11 . 1.266(2)
O5 Zn1 2_455 1.9502(13)
N1 C12 . 1.327(2)
N1 C16 . 1.357(2)
N2 C23 . 1.326(2)
N2 C20 . 1.358(2)
C1 C2 . 1.380(2)
C1 C6 . 1.389(2)
C2 C3 . 1.395(2)
C2 H2A . 0.9300
C3 C4 . 1.388(2)
C3 C7 . 1.470(2)
C4 C5 . 1.389(3)
C4 H4A . 0.9300
C5 C6 . 1.367(3)
C5 H5A . 0.9300
C6 H6A . 0.9300
C7 C8 . 1.307(3)
C7 H7A . 0.9300
C8 C9 . 1.485(2)
C8 H8A . 0.9300
C10 C11 . 1.515(2)
C10 H10A . 0.9700
C10 H10B . 0.9700
C12 C13 . 1.398(3)
C12 H12A . 0.9300
C13 C14 . 1.363(3)
C13 H13A . 0.9300
C14 C15 . 1.403(3)
C14 H14A . 0.9300
C15 C16 . 1.408(2)
C15 C17 . 1.430(3)
C16 C20 . 1.433(3)
C17 C18 . 1.345(3)
C17 H17A . 0.9300
C18 C19 . 1.431(3)
C18 H18A . 0.9300
C19 C21 . 1.402(3)
C19 C20 . 1.405(2)
C21 C22 . 1.366(3)
C21 H21A . 0.9300
C22 C23 . 1.394(3)
C22 H22A . 0.9300
C23 H23A . 0.9300
